data_7033152
loop_
_publ_author_name
'Lobanova, Irina'
'Kosenko, Irina'
'Laskova, Julia'
'Ananyev, Ivan'
'Druzina, Anna'
'Godovikov, Ivan'
'Bregadze, Vladimir I.'
'Qi, Shicheng'
'Le\'snikowski, Zbigniew J'
'Semioshkin, Andrey'

_publ_section_title
;
 Synthesis and the structure of 8-tetrahydrofuronium and
 8-tetrahydropyronium derivatives of iron bis(dicarbollide)(-I) and their
 cleavage reactions.
;
_journal_issue 4
_journal_name_full 'Dalton transactions (Cambridge, England : 2003)'
_journal_page_first 1571
_journal_page_last 1584
_journal_paper_doi 10.1039/c4dt03015j
_journal_volume 44
_journal_year 2015
_chemical_formula_moiety 'C13 H40 B18 Fe N O2, H2 O'
_chemical_formula_sum 'C14 H44 B18 Cl2 Fe N O3'
_chemical_formula_weight 595.83
_chemical_name_systematic
; 
 ? 
;
_space_group_IT_number 14
_symmetry_cell_setting monoclinic
_symmetry_space_group_name_Hall '-P 2ybc'
_symmetry_space_group_name_H-M 'P 1 21/c 1'
_atom_sites_solution_hydrogens geom
_atom_sites_solution_primary direct
_atom_sites_solution_secondary difmap
_audit_creation_method SHELXL-97
_cell_angle_alpha 90.00
_cell_angle_beta 106.6490(10)
_cell_angle_gamma 90.00
_cell_formula_units_Z 4
_cell_length_a 13.3551(4)
_cell_length_b 18.8652(6)
_cell_length_c 12.7661(4)
_cell_measurement_reflns_used 626
_cell_measurement_temperature 120(2)
_cell_measurement_theta_max 29
_cell_measurement_theta_min 3
_cell_volume 3081.54(17)
_computing_cell_refinement 'Bruker SAINT'
_computing_data_collection 'Bruker APEX II'
_computing_data_reduction 'Bruker SAINT'
_computing_molecular_graphics 'Bruker SHELXTL'
_computing_publication_material 'Bruker SHELXTL'
_computing_structure_refinement 'SHELXL-97 (Sheldrick, 1997)'
_computing_structure_solution 'SHELXS-97 (Sheldrick, 1997)'
_diffrn_ambient_temperature 120(2)
_diffrn_measured_fraction_theta_full 1.000
_diffrn_measured_fraction_theta_max 1.000
_diffrn_measurement_device_type 'Bruker APEX II CCD area detector''
_diffrn_measurement_method 'omega scans'
_diffrn_radiation_monochromator graphite
_diffrn_radiation_source 'fine-focus sealed tube'
_diffrn_radiation_type MoK\a
_diffrn_radiation_wavelength 0.71073
_diffrn_reflns_av_R_equivalents 0.0486
_diffrn_reflns_av_sigmaI/netI 0.0400
_diffrn_reflns_limit_h_max 18
_diffrn_reflns_limit_h_min -18
_diffrn_reflns_limit_k_max 25
_diffrn_reflns_limit_k_min -25
_diffrn_reflns_limit_l_max 17
_diffrn_reflns_limit_l_min -17
_diffrn_reflns_number 37992
_diffrn_reflns_theta_full 29.00
_diffrn_reflns_theta_max 29.00
_diffrn_reflns_theta_min 1.92
_exptl_absorpt_coefficient_mu 0.684
_exptl_absorpt_correction_T_max 0.916
_exptl_absorpt_correction_T_min 0.853
_exptl_absorpt_correction_type multi-scan
_exptl_absorpt_process_details SADABS
_exptl_crystal_density_diffrn 1.284
_exptl_crystal_density_method 'not measured'
_exptl_crystal_F_000 1236
_exptl_crystal_size_max 0.24
_exptl_crystal_size_mid 0.21
_exptl_crystal_size_min 0.13
_platon_squeeze_details
;
;
_refine_diff_density_max 0.453
_refine_diff_density_min -0.423
_refine_diff_density_rms 0.061
_refine_ls_extinction_method none
_refine_ls_goodness_of_fit_ref 1.008
_refine_ls_hydrogen_treatment constr
_refine_ls_matrix_type full
_refine_ls_number_parameters 321
_refine_ls_number_reflns 8206
_refine_ls_number_restraints 0
_refine_ls_restrained_S_all 1.008
_refine_ls_R_factor_all 0.0509
_refine_ls_R_factor_gt 0.0385
_refine_ls_shift/su_max 0.001
_refine_ls_shift/su_mean 0.000
_refine_ls_structure_factor_coef Fsqd
_refine_ls_weighting_details 'calc w=1/[\s^2^(Fo^2^)+(0.0655P)^2^+0.0000P] where P=(Fo^2^+2Fc^2^)/3'
_refine_ls_weighting_scheme calc
_refine_ls_wR_factor_gt 0.1016
_refine_ls_wR_factor_ref 0.1065
_reflns_number_gt 6512
_reflns_number_total 8206
_reflns_threshold_expression I>2\s(I)
_cod_data_source_file c4dt03015j2.cif
_cod_data_source_block a-sr
_cod_depositor_comments
;
The following automatic conversions were performed:

'_symmetry_cell_setting' value 'Monoclinic' changed to 'monoclinic'
according to
/usr/data/users/saulius/crontab/automatic-downloads/rss-feeds/RSC/lib/dictionaries/cif_core.dic
dictionary named 'cif_core.dic' version 2.4.2 from 2011-04-26.

Automatic conversion script
Id: cif_fix_values 2935 2014-11-11 08:27:57Z andrius 

 Adding full bibliography for 7033150--7033153.cif.
;
_cod_original_sg_symbol_H-M 'P 21/c'
_cod_database_code 7033152

loop_
_symmetry_equiv_pos_as_xyz
'x, y, z'
'-x, y+1/2, -z+1/2'
'-x, -y, -z'
'x, -y-1/2, z-1/2'

loop_
_atom_site_label
_atom_site_type_symbol
_atom_site_fract_x
_atom_site_fract_y
_atom_site_fract_z
_atom_site_U_iso_or_equiv
_atom_site_adp_type
_atom_site_occupancy
_atom_site_symmetry_multiplicity
_atom_site_calc_flag
_atom_site_refinement_flags
Fe3 Fe 0.194433(15) 0.641385(10) 0.144574(16) 0.01270(7) Uani 1 1 d .
O1 O 0.36892(8) 0.57384(5) 0.06295(8) 0.0154(2) Uani 1 1 d .
O1W O 0.26905(10) 0.47134(7) -0.08267(9) 0.0296(3) Uani 1 1 d .
H1WB H 0.3052 0.4971 -0.0310 0.038(6) Uiso 1 1 d R
H1WA H 0.2854 0.4284 -0.0662 0.052(7) Uiso 1 1 d R
O2 O 0.02409(10) 0.44797(7) -0.37925(11) 0.0336(3) Uani 1 1 d .
N1 N 0.23376(10) 0.50183(6) -0.30026(10) 0.0168(2) Uani 1 1 d .
H1N H 0.2392 0.5026 -0.2260 0.020 Uiso 1 1 calc R
C1 C 0.21237(12) 0.59454(8) 0.29512(12) 0.0187(3) Uani 1 1 d .
H1 H 0.1313 0.5869 0.3020 0.022 Uiso 1 1 calc R
C1A C 0.12451(12) 0.61447(8) -0.01871(13) 0.0202(2) Uani 1 1 d .
H1A H 0.1679 0.5676 -0.0375 0.024 Uiso 1 1 calc R
C2 C 0.26605(12) 0.67224(8) 0.30316(12) 0.0174(3) Uani 1 1 d .
H2 H 0.2242 0.7214 0.3163 0.021 Uiso 1 1 calc R
C2A C 0.04456(12) 0.60862(8) 0.05717(13) 0.0202(2) Uani 1 1 d .
H2A H 0.0314 0.5567 0.0937 0.024 Uiso 1 1 calc R
C3 C 0.45543(11) 0.60889(8) 0.03994(12) 0.0171(3) Uani 1 1 d .
H3A H 0.5215 0.5933 0.0929 0.020 Uiso 1 1 calc R
H3B H 0.4489 0.6608 0.0476 0.020 Uiso 1 1 calc R
C4 C 0.45762(11) 0.59148(8) -0.07547(12) 0.0180(3) Uani 1 1 d .
H4B H 0.4586 0.5393 -0.0840 0.022 Uiso 1 1 calc R
H4C H 0.5227 0.6106 -0.0869 0.022 Uiso 1 1 calc R
C5 C 0.36411(11) 0.62184(8) -0.16262(11) 0.0159(3) Uani 1 1 d .
H5B H 0.3646 0.6741 -0.1549 0.019 Uiso 1 1 calc R
H5C H 0.2992 0.6040 -0.1493 0.019 Uiso 1 1 calc R
C6 C 0.36208(12) 0.60341(8) -0.28017(12) 0.0176(3) Uani 1 1 d .
H6B H 0.3097 0.6341 -0.3306 0.021 Uiso 1 1 calc R
H6C H 0.4312 0.6150 -0.2898 0.021 Uiso 1 1 calc R
C7 C 0.33672(12) 0.52645(8) -0.31355(12) 0.0179(3) Uani 1 1 d .
H7B H 0.3354 0.5207 -0.3910 0.021 Uiso 1 1 calc R
H7C H 0.3931 0.4958 -0.2688 0.021 Uiso 1 1 calc R
C8 C 0.21079(13) 0.42688(8) -0.33940(13) 0.0220(3) Uani 1 1 d .
H8B H 0.2679 0.3954 -0.2985 0.026 Uiso 1 1 calc R
H8C H 0.2065 0.4239 -0.4180 0.026 Uiso 1 1 calc R
C9 C 0.10893(14) 0.40317(9) -0.32237(15) 0.0285(4) Uani 1 1 d .
H9B H 0.0942 0.3538 -0.3487 0.034 Uiso 1 1 calc R
H9C H 0.1150 0.4039 -0.2433 0.034 Uiso 1 1 calc R
C10 C 0.04383(14) 0.51882(9) -0.33986(17) 0.0334(4) Uani 1 1 d .
H10B H 0.0496 0.5198 -0.2608 0.040 Uiso 1 1 calc R
H10C H -0.0158 0.5493 -0.3781 0.040 Uiso 1 1 calc R
C11 C 0.14304(12) 0.54816(8) -0.35750(14) 0.0249(3) Uani 1 1 d .
H11B H 0.1364 0.5498 -0.4367 0.030 Uiso 1 1 calc R
H11C H 0.1550 0.5970 -0.3283 0.030 Uiso 1 1 calc R
B4 B 0.25361(13) 0.54017(9) 0.20962(14) 0.0168(3) Uani 1 1 d .
H4 H 0.2074 0.4964 0.1588 0.020 Uiso 1 1 calc R
B4A B 0.18174(13) 0.69724(9) -0.00379(13) 0.0157(3) Uani 1 1 d .
H4A H 0.2609 0.7094 -0.0129 0.019 Uiso 1 1 calc R
B5 B 0.30161(15) 0.53143(10) 0.35584(14) 0.0227(4) Uani 1 1 d .
H5 H 0.2845 0.4832 0.3989 0.027 Uiso 1 1 calc R
B5A B 0.07616(14) 0.67577(9) -0.12128(14) 0.0202(3) Uani 1 1 d .
H5A H 0.0882 0.6727 -0.2045 0.024 Uiso 1 1 calc R
B6 B 0.30530(16) 0.61679(10) 0.41407(14) 0.0243(4) Uani 1 1 d .
H6 H 0.2900 0.6256 0.4949 0.029 Uiso 1 1 calc R
B6A B -0.00941(14) 0.61692(10) -0.08146(16) 0.0258(4) Uani 1 1 d .
H6A H -0.0536 0.5743 -0.1368 0.031 Uiso 1 1 calc R
B11 B 0.39519(14) 0.66848(10) 0.36903(14) 0.0205(3) Uani 1 1 d .
H7 H 0.4410 0.7118 0.4213 0.025 Uiso 1 1 calc R
B11A B -0.06290(14) 0.66213(11) 0.01115(17) 0.0271(4) Uani 1 1 d .
H11A H -0.1431 0.6497 0.0171 0.032 Uiso 1 1 calc R
B7 B 0.34812(13) 0.67848(9) 0.22392(13) 0.0154(3) Uani 1 1 d .
H8 H 0.3659 0.7276 0.1834 0.018 Uiso 1 1 calc R
B7A B 0.04284(13) 0.68342(9) 0.12646(14) 0.0177(3) Uani 1 1 d .
H7A H 0.0283 0.6859 0.2085 0.021 Uiso 1 1 calc R
B8 B 0.34589(13) 0.59107(8) 0.16245(13) 0.0150(3) Uani 1 1 d .
B8A B 0.12796(13) 0.74287(9) 0.09033(14) 0.0166(3) Uani 1 1 d .
H8A H 0.1707 0.7861 0.1453 0.020 Uiso 1 1 calc R
B9 B 0.38975(13) 0.52980(9) 0.27662(13) 0.0181(3) Uani 1 1 d .
H9 H 0.4327 0.4801 0.2682 0.022 Uiso 1 1 calc R
B9A B 0.07561(13) 0.75737(9) -0.05300(14) 0.0179(3) Uani 1 1 d .
H9A H 0.0866 0.8092 -0.0910 0.022 Uiso 1 1 calc R
B10 B 0.42169(15) 0.57781(10) 0.40222(14) 0.0228(4) Uani 1 1 d .
H10 H 0.4855 0.5605 0.4757 0.027 Uiso 1 1 calc R
B10A B -0.04229(14) 0.70762(10) -0.10218(16) 0.0245(4) Uani 1 1 d .
H10A H -0.1088 0.7261 -0.1722 0.029 Uiso 1 1 calc R
B12A B -0.01060(14) 0.74920(10) 0.02914(15) 0.0225(4) Uani 1 1 d .
H12A H -0.0567 0.7951 0.0462 0.027 Uiso 1 1 calc R
B12 B 0.44822(13) 0.61516(9) 0.28442(13) 0.0173(3) Uani 1 1 d .
H12 H 0.5304 0.6224 0.2808 0.021 Uiso 1 1 calc R

loop_
_atom_site_aniso_label
_atom_site_aniso_U_11
_atom_site_aniso_U_22
_atom_site_aniso_U_33
_atom_site_aniso_U_23
_atom_site_aniso_U_13
_atom_site_aniso_U_12
Fe3 0.01420(11) 0.01184(11) 0.01292(11) 0.00145(7) 0.00524(7) 0.00104(7)
O1 0.0159(5) 0.0153(5) 0.0165(5) -0.0038(4) 0.0069(4) -0.0023(4)
O1W 0.0427(7) 0.0264(6) 0.0183(6) -0.0023(5) 0.0067(5) -0.0137(5)
O2 0.0247(6) 0.0244(6) 0.0431(7) -0.0061(5) -0.0043(5) -0.0060(5)
N1 0.0184(6) 0.0135(6) 0.0164(6) -0.0019(5) 0.0016(5) -0.0004(5)
C1 0.0230(8) 0.0171(7) 0.0184(7) 0.0041(6) 0.0096(6) 0.0039(6)
C1A 0.0166(5) 0.0208(5) 0.0225(5) 0.0018(4) 0.0042(4) -0.0003(4)
C2 0.0230(7) 0.0160(7) 0.0137(6) 0.0013(5) 0.0058(6) 0.0032(6)
C2A 0.0166(5) 0.0208(5) 0.0225(5) 0.0018(4) 0.0042(4) -0.0003(4)
C3 0.0137(7) 0.0203(7) 0.0173(7) -0.0012(6) 0.0046(5) -0.0022(5)
C4 0.0160(7) 0.0216(7) 0.0170(7) 0.0007(6) 0.0060(5) 0.0008(6)
C5 0.0173(7) 0.0137(7) 0.0160(7) 0.0003(5) 0.0037(5) -0.0005(5)
C6 0.0210(7) 0.0161(7) 0.0158(7) 0.0024(6) 0.0052(5) -0.0009(5)
C7 0.0197(7) 0.0183(7) 0.0160(7) -0.0007(6) 0.0058(5) 0.0002(6)
C8 0.0295(9) 0.0117(7) 0.0227(8) -0.0046(6) 0.0044(6) -0.0010(6)
C9 0.0278(9) 0.0196(8) 0.0340(9) -0.0053(7) 0.0022(7) -0.0074(6)
C10 0.0209(8) 0.0244(9) 0.0494(11) -0.0067(8) 0.0013(8) -0.0012(7)
C11 0.0210(8) 0.0168(7) 0.0314(9) -0.0003(6) -0.0014(6) 0.0032(6)
B4 0.0181(8) 0.0139(7) 0.0194(8) 0.0025(6) 0.0069(6) 0.0013(6)
B4A 0.0158(8) 0.0163(8) 0.0152(7) 0.0020(6) 0.0047(6) 0.0013(6)
B5 0.0293(10) 0.0189(8) 0.0205(8) 0.0069(7) 0.0083(7) 0.0049(7)
B5A 0.0207(8) 0.0208(8) 0.0170(8) 0.0027(7) 0.0021(6) 0.0015(7)
B6 0.0337(10) 0.0258(9) 0.0137(8) 0.0051(7) 0.0070(7) 0.0098(8)
B6A 0.0187(9) 0.0225(9) 0.0307(10) 0.0032(8) -0.0017(7) -0.0030(7)
B11 0.0246(9) 0.0207(8) 0.0140(7) -0.0002(6) 0.0018(6) 0.0050(7)
B11A 0.0137(8) 0.0275(9) 0.0393(11) 0.0112(8) 0.0064(7) 0.0015(7)
B7 0.0180(8) 0.0138(7) 0.0132(7) -0.0021(6) 0.0026(6) 0.0009(6)
B7A 0.0188(8) 0.0176(8) 0.0192(8) 0.0022(6) 0.0092(6) 0.0048(6)
B8 0.0162(8) 0.0132(7) 0.0160(7) -0.0016(6) 0.0049(6) -0.0001(6)
B8A 0.0167(8) 0.0136(7) 0.0201(8) 0.0014(6) 0.0064(6) 0.0022(6)
B9 0.0207(8) 0.0151(8) 0.0175(8) 0.0001(6) 0.0040(6) 0.0027(6)
B9A 0.0145(8) 0.0178(8) 0.0205(8) 0.0051(6) 0.0035(6) 0.0020(6)
B10 0.0283(9) 0.0207(8) 0.0171(8) 0.0029(7) 0.0028(7) 0.0085(7)
B10A 0.0154(8) 0.0244(9) 0.0300(9) 0.0073(8) 0.0004(7) 0.0008(7)
B12A 0.0178(8) 0.0222(9) 0.0292(9) 0.0064(7) 0.0093(7) 0.0056(7)
B12 0.0173(8) 0.0152(7) 0.0170(8) -0.0014(6) 0.0012(6) 0.0030(6)

loop_
_atom_type_symbol
_atom_type_description
_atom_type_scat_dispersion_real
_atom_type_scat_dispersion_imag
_atom_type_scat_source
C C 0.0033 0.0016 'International Tables Vol C Tables 4.2.6.8 and 6.1.1.4'
H H 0.0000 0.0000 'International Tables Vol C Tables 4.2.6.8 and 6.1.1.4'
B B 0.0013 0.0007 'International Tables Vol C Tables 4.2.6.8 and 6.1.1.4'
O O 0.0106 0.0060 'International Tables Vol C Tables 4.2.6.8 and 6.1.1.4'
N N 0.0061 0.0033 'International Tables Vol C Tables 4.2.6.8 and 6.1.1.4'
Fe Fe 0.3463 0.8444 'International Tables Vol C Tables 4.2.6.8 and 6.1.1.4'
Cl Cl 0.1484 0.1585 'International Tables Vol C Tables 4.2.6.8 and 6.1.1.4'

loop_
_geom_angle_atom_site_label_1
_geom_angle_atom_site_label_2
_geom_angle_atom_site_label_3
_geom_angle
C2 Fe3 C1 46.30(6)
C2 Fe3 C2A 135.52(6)
C1 Fe3 C2A 102.04(6)
C2 Fe3 C1A 177.29(6)
C1 Fe3 C1A 136.40(6)
C2A Fe3 C1A 46.21(6)
C2 Fe3 B7A 99.28(6)
C1 Fe3 B7A 96.53(6)
C2A Fe3 B7A 46.69(6)
C1A Fe3 B7A 80.93(6)
C2 Fe3 B7 47.70(6)
C1 Fe3 B7 81.90(6)
C2A Fe3 B7 176.06(6)
C1A Fe3 B7 130.47(6)
B7A Fe3 B7 133.44(7)
C2 Fe3 B4A 129.05(6)
C1 Fe3 B4A 175.33(6)
C2A Fe3 B4A 81.45(6)
C1A Fe3 B4A 48.25(6)
B7A Fe3 B4A 83.57(6)
B7 Fe3 B4A 94.62(6)
C2 Fe3 B8A 95.62(6)
C1 Fe3 B8A 127.62(6)
C2A Fe3 B8A 81.17(6)
C1A Fe3 B8A 82.48(6)
B7A Fe3 B8A 48.46(6)
B7 Fe3 B8A 96.53(6)
B4A Fe3 B8A 49.47(6)
C2 Fe3 B4 81.66(6)
C1 Fe3 B4 47.64(6)
C2A Fe3 B4 97.71(6)
C1A Fe3 B4 100.38(6)
B7A Fe3 B4 127.55(6)
B7 Fe3 B4 84.85(6)
B4A Fe3 B4 135.41(6)
B8A Fe3 B4 174.90(6)
C2 Fe3 B8 82.24(6)
C1 Fe3 B8 81.95(6)
C2A Fe3 B8 130.11(6)
C1A Fe3 B8 97.72(6)
B7A Fe3 B8 176.18(6)
B7 Fe3 B8 49.94(6)
B4A Fe3 B8 98.23(6)
B8A Fe3 B8 135.05(6)
B4 Fe3 B8 49.05(6)
B8 O1 C3 118.00(11)
H1WB O1W H1WA 107.7
C10 O2 C9 109.55(12)
C8 N1 C11 109.05(12)
C8 N1 C7 111.02(11)
C11 N1 C7 113.62(12)
C8 N1 H1N 107.6
C11 N1 H1N 107.6
C7 N1 H1N 107.6
C2 C1 B4 111.54(11)
C2 C1 B5 111.31(12)
B4 C1 B5 63.77(10)
C2 C1 B6 61.85(10)
B4 C1 B6 115.50(12)
B5 C1 B6 62.25(10)
C2 C1 Fe3 66.65(7)
B4 C1 Fe3 68.50(7)
B5 C1 Fe3 126.94(10)
B6 C1 Fe3 125.48(11)
C2 C1 H1 122.0
B4 C1 H1 118.1
B5 C1 H1 116.1
B6 C1 H1 115.6
Fe3 C1 H1 105.7
C2A C1A B4A 109.81(12)
C2A C1A B5A 109.14(12)
B4A C1A B5A 62.31(10)
C2A C1A B6A 61.02(10)
B4A C1A B6A 113.06(12)
B5A C1A B6A 61.39(10)
C2A C1A Fe3 66.85(8)
B4A C1A Fe3 67.19(7)
B5A C1A Fe3 123.85(10)
B6A C1A Fe3 124.09(11)
C2A C1A H1A 122.5
B4A C1A H1A 119.9
B5A C1A H1A 118.1
B6A C1A H1A 116.7
Fe3 C1A H1A 107.1
C1 C2 B11 111.29(12)
C1 C2 B7 112.00(11)
B11 C2 B7 63.75(10)
C1 C2 B6 61.75(10)
B11 C2 B6 62.43(10)
B7 C2 B6 115.95(12)
C1 C2 Fe3 67.05(7)
B11 C2 Fe3 126.70(10)
B7 C2 Fe3 68.33(7)
B6 C2 Fe3 125.76(11)
C1 C2 H2 121.8
B11 C2 H2 116.2
B7 C2 H2 117.9
B6 C2 H2 115.3
Fe3 C2 H2 105.7
C1A C2A B7A 111.51(12)
C1A C2A B11A 112.40(12)
B7A C2A B11A 63.04(11)
C1A C2A B6A 62.38(10)
B7A C2A B6A 113.82(13)
B11A C2A B6A 61.97(11)
C1A C2A Fe3 66.94(8)
B7A C2A Fe3 67.85(8)
B11A C2A Fe3 126.10(11)
B6A C2A Fe3 125.42(10)
C1A C2A H2A 120.8
B7A C2A H2A 119.4
B11A C2A H2A 116.2
B6A C2A H2A 116.1
Fe3 C2A H2A 106.1
O1 C3 C4 109.88(11)
O1 C3 H3A 109.7
C4 C3 H3A 109.7
O1 C3 H3B 109.7
C4 C3 H3B 109.7
H3A C3 H3B 108.2
C3 C4 C5 112.77(12)
C3 C4 H4B 109.0
C5 C4 H4B 109.0
C3 C4 H4C 109.0
C5 C4 H4C 109.0
H4B C4 H4C 107.8
C4 C5 C6 114.19(12)
C4 C5 H5B 108.7
C6 C5 H5B 108.7
C4 C5 H5C 108.7
C6 C5 H5C 108.7
H5B C5 H5C 107.6
C7 C6 C5 115.48(12)
C7 C6 H6B 108.4
C5 C6 H6B 108.4
C7 C6 H6C 108.4
C5 C6 H6C 108.4
H6B C6 H6C 107.5
N1 C7 C6 113.52(12)
N1 C7 H7B 108.9
C6 C7 H7B 108.9
N1 C7 H7C 108.9
C6 C7 H7C 108.9
H7B C7 H7C 107.7
N1 C8 C9 109.78(13)
N1 C8 H8B 109.7
C9 C8 H8B 109.7
N1 C8 H8C 109.7
C9 C8 H8C 109.7
H8B C8 H8C 108.2
O2 C9 C8 111.56(14)
O2 C9 H9B 109.3
C8 C9 H9B 109.3
O2 C9 H9C 109.3
C8 C9 H9C 109.3
H9B C9 H9C 108.0
O2 C10 C11 111.85(15)
O2 C10 H10B 109.2
C11 C10 H10B 109.2
O2 C10 H10C 109.2
C11 C10 H10C 109.2
H10B C10 H10C 107.9
N1 C11 C10 109.49(13)
N1 C11 H11B 109.8
C10 C11 H11B 109.8
N1 C11 H11C 109.8
C10 C11 H11C 109.8
H11B C11 H11C 108.2
C1 B4 B9 103.38(12)
C1 B4 B8 105.80(11)
B9 B4 B8 61.10(9)
C1 B4 B5 58.26(9)
B9 B4 B5 58.77(10)
B8 B4 B5 108.79(12)
C1 B4 Fe3 63.87(7)
B9 B4 Fe3 119.73(10)
B8 B4 Fe3 66.79(7)
B5 B4 Fe3 117.80(10)
C1 B4 H4 126.2
B9 B4 H4 120.9
B8 B4 H4 121.2
B5 B4 H4 120.4
Fe3 B4 H4 110.6
C1A B4A B9A 104.75(12)
C1A B4A B5A 58.92(9)
B9A B4A B5A 59.46(10)
C1A B4A B8A 105.05(11)
B9A B4A B8A 59.91(9)
B5A B4A B8A 107.53(12)
C1A B4A Fe3 64.56(7)
B9A B4A Fe3 118.71(10)
B5A B4A Fe3 118.48(10)
B8A B4A Fe3 65.53(7)
C1A B4A H4A 125.1
B9A B4A H4A 120.8
B5A B4A H4A 120.1
B8A B4A H4A 123.0
Fe3 B4A H4A 110.9
C1 B5 B9 104.28(12)
C1 B5 B6 59.15(10)
B9 B5 B6 108.37(13)
C1 B5 B10 104.76(12)
B9 B5 B10 60.67(10)
B6 B5 B10 59.78(11)
C1 B5 B4 57.97(9)
B9 B5 B4 60.20(9)
B6 B5 B4 108.15(12)
B10 B5 B4 108.70(12)
C1 B5 H5 125.2
B9 B5 H5 122.2
B6 B5 H5 121.3
B10 B5 H5 122.0
B4 B5 H5 121.4
C1A B5A B6A 59.61(10)
C1A B5A B9A 105.21(12)
B6A B5A B9A 108.07(13)
C1A B5A B10A 106.08(12)
B6A B5A B10A 59.87(11)
B9A B5A B10A 60.52(10)
C1A B5A B4A 58.78(9)
B6A B5A B4A 108.70(12)
B9A B5A B4A 60.19(9)
B10A B5A B4A 109.17(12)
C1A B5A H5A 124.0
B6A B5A H5A 121.3
B9A B5A H5A 122.3
B10A B5A H5A 121.6
B4A B5A H5A 121.0
C1 B6 C2 56.40(9)
C1 B6 B10 104.70(12)
C2 B6 B10 104.57(12)
C1 B6 B11 103.53(12)
C2 B6 B11 58.03(10)
B10 B6 B11 60.31(10)
C1 B6 B5 58.61(10)
C2 B6 B5 104.06(12)
B10 B6 B5 60.24(11)
B11 B6 B5 107.80(13)
C1 B6 H6 125.1
C2 B6 H6 125.1
B10 B6 H6 122.6
B11 B6 H6 122.6
B5 B6 H6 122.2
C2A B6A C1A 56.61(9)
C2A B6A B11A 58.98(10)
C1A B6A B11A 105.33(13)
C2A B6A B10A 104.80(13)
C1A B6A B10A 105.86(13)
B11A B6A B10A 60.12(11)
C2A B6A B5A 103.80(12)
C1A B6A B5A 59.00(10)
B11A B6A B5A 107.92(13)
B10A B6A B5A 60.18(10)
C2A B6A H6A 125.1
C1A B6A H6A 124.0
B11A B6A H6A 121.8
B10A B6A H6A 122.4
B5A B6A H6A 122.4
C2 B11 B6 59.54(10)
C2 B11 B12 104.51(12)
B6 B11 B12 108.29(13)
C2 B11 B10 105.35(13)
B6 B11 B10 59.82(10)
B12 B11 B10 60.60(10)
C2 B11 B7 58.27(9)
B6 B11 B7 109.01(12)
B12 B11 B7 60.65(9)
B10 B11 B7 109.65(12)
C2 B11 H7 124.9
B6 B11 H7 121.1
B12 B11 H7 122.2
B10 B11 H7 121.6
B7 B11 H7 120.7
C2A B11A B6A 59.05(10)
C2A B11A B7A 57.22(10)
B6A B11A B7A 106.68(12)
C2A B11A B10A 104.74(13)
B6A B11A B10A 59.97(11)
B7A B11A B10A 107.21(13)
C2A B11A B12A 103.94(12)
B6A B11A B12A 108.30(13)
B7A B11A B12A 59.43(10)
B10A B11A B12A 60.61(11)
C2A B11A H11A 125.2
B6A B11A H11A 121.5
B7A B11A H11A 122.8
B10A B11A H11A 122.2
B12A B11A H11A 122.3
C2 B7 B11 57.98(9)
C2 B7 B12 103.07(11)
B11 B7 B12 59.08(9)
C2 B7 B8 105.09(11)
B11 B7 B8 107.95(11)
B12 B7 B8 60.08(9)
C2 B7 Fe3 63.98(7)
B11 B7 Fe3 117.58(10)
B12 B7 Fe3 118.92(10)
B8 B7 Fe3 66.63(7)
C2 B7 H8 126.3
B11 B7 H8 120.5
B12 B7 H8 121.3
B8 B7 H8 122.0
Fe3 B7 H8 110.8
C2A B7A B8A 107.06(12)
C2A B7A B12A 106.67(13)
B8A B7A B12A 61.56(10)
C2A B7A B11A 59.74(10)
B8A B7A B11A 110.49(12)
B12A B7A B11A 60.41(10)
C2A B7A Fe3 65.46(8)
B8A B7A Fe3 66.25(8)
B12A B7A Fe3 121.48(10)
B11A B7A Fe3 120.95(11)
C2A B7A H7A 124.3
B8A B7A H7A 121.3
B12A B7A H7A 119.2
B11A B7A H7A 118.5
Fe3 B7A H7A 109.2
O1 B8 B4 121.33(12)
O1 B8 B12 121.35(12)
B4 B8 B12 105.49(11)
O1 B8 B9 117.77(12)
B4 B8 B9 59.12(9)
B12 B8 B9 58.70(9)
O1 B8 B7 127.44(12)
B4 B8 B7 105.51(11)
B12 B8 B7 59.17(9)
B9 B8 B7 105.54(11)
O1 B8 Fe3 115.77(10)
B4 B8 Fe3 64.16(7)
B12 B8 Fe3 115.37(9)
B9 B8 Fe3 115.79(10)
B7 B8 Fe3 63.43(7)
B7A B8A B9A 105.99(12)
B7A B8A B4A 106.55(11)
B9A B8A B4A 59.93(9)
B7A B8A B12A 59.38(10)
B9A B8A B12A 59.39(10)
B4A B8A B12A 107.59(12)
B7A B8A Fe3 65.29(8)
B9A B8A Fe3 118.27(10)
B4A B8A Fe3 65.00(7)
B12A B8A Fe3 118.73(10)
B7A B8A H8A 123.6
B9A B8A H8A 120.7
B4A B8A H8A 122.8
B12A B8A H8A 120.1
Fe3 B8A H8A 111.1
B5 B9 B12 107.89(12)
B5 B9 B10 60.07(10)
B12 B9 B10 60.15(10)
B5 B9 B4 61.03(10)
B12 B9 B4 107.34(11)
B10 B9 B4 108.88(12)
B5 B9 B8 109.54(12)
B12 B9 B8 60.39(9)
B10 B9 B8 109.67(12)
B4 B9 B8 59.78(9)
B5 B9 H9 121.1
B12 B9 H9 122.2
B10 B9 H9 120.9
B4 B9 H9 121.7
B8 B9 H9 120.7
B5A B9A B12A 108.11(12)
B5A B9A B8A 108.43(12)
B12A B9A B8A 60.64(10)
B5A B9A B4A 60.35(9)
B12A B9A B4A 108.77(12)
B8A B9A B4A 60.16(9)
B5A B9A B10A 59.82(10)
B12A B9A B10A 60.35(11)
B8A B9A B10A 109.10(12)
B4A B9A B10A 108.74(12)
B5A B9A H9A 121.8
B12A B9A H9A 121.3
B8A B9A H9A 121.1
B4A B9A H9A 121.2
B10A B9A H9A 121.2
B6 B10 B5 59.98(11)
B6 B10 B11 59.88(10)
B5 B10 B11 107.26(13)
B6 B10 B9 107.40(13)
B5 B10 B9 59.26(10)
B11 B10 B9 107.16(12)
B6 B10 B12 107.45(12)
B5 B10 B12 106.99(12)
B11 B10 B12 59.49(10)
B9 B10 B12 59.82(10)
B6 B10 H10 121.8
B5 B10 H10 122.3
B11 B10 H10 122.2
B9 B10 H10 122.2
B12 B10 H10 122.2
B6A B10A B11A 59.91(11)
B6A B10A B5A 59.96(11)
B11A B10A B5A 107.57(13)
B6A B10A B9A 107.46(12)
B11A B10A B9A 107.18(13)
B5A B10A B9A 59.66(10)
B6A B10A B12A 107.60(13)
B11A B10A B12A 59.80(11)
B5A B10A B12A 107.26(12)
B9A B10A B12A 59.46(10)
B6A B10A H10A 121.8
B11A B10A H10A 122.0
B5A B10A H10A 122.0
B9A B10A H10A 122.3
B12A B10A H10A 122.1
B7A B12A B9A 106.19(12)
B7A B12A B11A 60.16(10)
B9A B12A B11A 107.61(13)
B7A B12A B10A 107.00(13)
B9A B12A B10A 60.19(10)
B11A B12A B10A 59.59(11)
B7A B12A B8A 59.06(9)
B9A B12A B8A 59.97(9)
B11A B12A B8A 108.27(12)
B10A B12A B8A 108.45(12)
B7A B12A H12A 122.9
B9A B12A H12A 122.3
B11A B12A H12A 121.6
B10A B12A H12A 121.7
B8A B12A H12A 121.5
B11 B12 B9 107.65(12)
B11 B12 B10 59.91(10)
B9 B12 B10 60.03(10)
B11 B12 B7 60.27(9)
B9 B12 B7 108.51(12)
B10 B12 B7 108.79(12)
B11 B12 B8 109.44(12)
B9 B12 B8 60.92(9)
B10 B12 B8 110.00(12)
B7 B12 B8 60.75(9)
B11 B12 H12 121.7
B9 B12 H12 121.8
B10 B12 H12 121.1
B7 B12 H12 121.3
B8 B12 H12 120.1

loop_
_geom_bond_atom_site_label_1
_geom_bond_atom_site_label_2
_geom_bond_distance
Fe3 C2 2.0598(15)
Fe3 C1 2.0660(14)
Fe3 C2A 2.0865(15)
Fe3 C1A 2.0879(16)
Fe3 B7A 2.1244(17)
Fe3 B7 2.1301(16)
Fe3 B4A 2.1313(16)
Fe3 B8A 2.1403(16)
Fe3 B4 2.1410(16)
Fe3 B8 2.1863(16)
O1 B8 1.4274(18)
O1 C3 1.4328(17)
O1W H1WB 0.8500
O1W H1WA 0.8501
O2 C10 1.426(2)
O2 C9 1.433(2)
N1 C8 1.5017(18)
N1 C11 1.5028(19)
N1 C7 1.5064(19)
N1 H1N 0.9300
C1 C2 1.622(2)
C1 B4 1.700(2)
C1 B5 1.706(2)
C1 B6 1.715(2)
C1 H1 1.1200
C1A C2A 1.638(2)
C1A B4A 1.725(2)
C1A B5A 1.727(2)
C1A B6A 1.738(2)
C1A H1A 1.1200
C2 B11 1.690(2)
C2 B7 1.695(2)
C2 B6 1.717(2)
C2 H2 1.1200
C2A B7A 1.669(2)
C2A B11A 1.715(2)
C2A B6A 1.716(2)
C2A H2A 1.1200
C3 C4 1.518(2)
C3 H3A 0.9900
C3 H3B 0.9900
C4 C5 1.526(2)
C4 H4B 0.9900
C4 H4C 0.9900
C5 C6 1.533(2)
C5 H5B 0.9900
C5 H5C 0.9900
C6 C7 1.524(2)
C6 H6B 0.9900
C6 H6C 0.9900
C7 H7B 0.9900
C7 H7C 0.9900
C8 C9 1.506(2)
C8 H8B 0.9900
C8 H8C 0.9900
C9 H9B 0.9900
C9 H9C 0.9900
C10 C11 1.511(2)
C10 H10B 0.9900
C10 H10C 0.9900
C11 H11B 0.9900
C11 H11C 0.9900
B4 B9 1.785(2)
B4 B8 1.797(2)
B4 B5 1.799(2)
B4 H4 1.1200
B4A B9A 1.783(2)
B4A B5A 1.786(2)
B4A B8A 1.787(2)
B4A H4A 1.1200
B5 B9 1.758(2)
B5 B6 1.768(3)
B5 B10 1.773(3)
B5 H5 1.1200
B5A B6A 1.769(3)
B5A B9A 1.770(3)
B5A B10A 1.773(3)
B5A H5A 1.1200
B6 B10 1.765(3)
B6 B11 1.766(3)
B6 H6 1.1200
B6A B11A 1.766(3)
B6A B10A 1.768(3)
B6A H6A 1.1200
B11 B12 1.766(2)
B11 B10 1.773(3)
B11 B7 1.788(2)
B11 H7 1.1200
B11A B7A 1.770(3)
B11A B10A 1.770(3)
B11A B12A 1.774(3)
B11A H11A 1.1200
B7 B12 1.794(2)
B7 B8 1.823(2)
B7 H8 1.1200
B7A B8A 1.750(2)
B7A B12A 1.756(2)
B7A H7A 1.1200
B8 B12 1.811(2)
B8 B9 1.820(2)
B8A B9A 1.783(2)
B8A B12A 1.795(2)
B8A H8A 1.1200
B9 B12 1.780(2)
B9 B10 1.784(2)
B9 H9 1.1200
B9A B12A 1.772(2)
B9A B10A 1.785(3)
B9A H9A 1.1200
B10 B12 1.786(3)
B10 H10 1.1200
B10A B12A 1.788(3)
B10A H10A 1.1200
B12A H12A 1.1200
B12 H12 1.1200

loop_
_geom_hbond_atom_site_label_D
_geom_hbond_atom_site_label_H
_geom_hbond_atom_site_label_A
_geom_hbond_site_symmetry_A
_geom_hbond_distance_DH
_geom_hbond_distance_HA
_geom_hbond_distance_DA
_geom_hbond_angle_DHA
N1 H1N O1W 1_555 0.93 1.85 2.7421(17) 159
O1W H1WB O1 1_555 0.85 1.92 2.7483(16) 166

loop_
_geom_torsion_atom_site_label_1
_geom_torsion_atom_site_label_2
_geom_torsion_atom_site_label_3
_geom_torsion_atom_site_label_4
_geom_torsion
C2A Fe3 C1 C2 -143.64(8)
C1A Fe3 C1 C2 179.70(8)
B7A Fe3 C1 C2 -96.60(9)
B7 Fe3 C1 C2 36.45(8)
B4A Fe3 C1 C2 -5.6(8)
B8A Fe3 C1 C2 -55.57(11)
B4 Fe3 C1 C2 126.86(11)
B8 Fe3 C1 C2 86.93(8)
C2 Fe3 C1 B4 -126.86(11)
C2A Fe3 C1 B4 89.50(9)
C1A Fe3 C1 B4 52.84(12)
B7A Fe3 C1 B4 136.54(9)
B7 Fe3 C1 B4 -90.41(9)
B4A Fe3 C1 B4 -132.4(7)
B8A Fe3 C1 B4 177.56(8)
B8 Fe3 C1 B4 -39.93(8)
C2 Fe3 C1 B5 -99.82(15)
C2A Fe3 C1 B5 116.54(13)
C1A Fe3 C1 B5 79.88(16)
B7A Fe3 C1 B5 163.58(13)
B7 Fe3 C1 B5 -63.36(13)
B4A Fe3 C1 B5 -105.4(7)
B8A Fe3 C1 B5 -155.39(12)
B4 Fe3 C1 B5 27.04(12)
B8 Fe3 C1 B5 -12.89(13)
C2 Fe3 C1 B6 -20.16(11)
C2A Fe3 C1 B6 -163.80(12)
C1A Fe3 C1 B6 159.54(11)
B7A Fe3 C1 B6 -116.76(13)
B7 Fe3 C1 B6 16.30(12)
B4A Fe3 C1 B6 -25.7(8)
B8A Fe3 C1 B6 -75.73(14)
B4 Fe3 C1 B6 106.70(15)
B8 Fe3 C1 B6 66.77(12)
C2 Fe3 C1A C2A -130.6(13)
C1 Fe3 C1A C2A 53.99(12)
B7A Fe3 C1A C2A -35.98(9)
B7 Fe3 C1A C2A -177.15(8)
B4A Fe3 C1A C2A -125.43(11)
B8A Fe3 C1A C2A -84.96(9)
B4 Fe3 C1A C2A 90.77(9)
B8 Fe3 C1A C2A 140.41(8)
C2 Fe3 C1A B4A -5.2(13)
C1 Fe3 C1A B4A 179.43(9)
C2A Fe3 C1A B4A 125.43(11)
B7A Fe3 C1A B4A 89.45(9)
B7 Fe3 C1A B4A -51.72(11)
B8A Fe3 C1A B4A 40.47(8)
B4 Fe3 C1A B4A -143.80(8)
B8 Fe3 C1A B4A -94.16(8)
C2 Fe3 C1A B5A -32.4(13)
C1 Fe3 C1A B5A 152.20(11)
C2A Fe3 C1A B5A 98.20(14)
B7A Fe3 C1A B5A 62.22(12)
B7 Fe3 C1A B5A -78.95(14)
B4A Fe3 C1A B5A -27.23(11)
B8A Fe3 C1A B5A 13.24(12)
B4 Fe3 C1A B5A -171.03(12)
B8 Fe3 C1A B5A -121.39(12)
C2 Fe3 C1A B6A -108.4(13)
C1 Fe3 C1A B6A 76.22(15)
C2A Fe3 C1A B6A 22.23(11)
B7A Fe3 C1A B6A -13.75(12)
B7 Fe3 C1A B6A -154.93(11)
B4A Fe3 C1A B6A -103.21(15)
B8A Fe3 C1A B6A -62.74(13)
B4 Fe3 C1A B6A 112.99(13)
B8 Fe3 C1A B6A 162.63(12)
B4 C1 C2 B11 -68.95(14)
B5 C1 C2 B11 0.19(16)
B6 C1 C2 B11 39.34(12)
Fe3 C1 C2 B11 -122.10(11)
B4 C1 C2 B7 0.29(16)
B5 C1 C2 B7 69.43(14)
B6 C1 C2 B7 108.58(13)
Fe3 C1 C2 B7 -52.86(9)
B4 C1 C2 B6 -108.29(13)
B5 C1 C2 B6 -39.15(12)
Fe3 C1 C2 B6 -161.44(10)
B4 C1 C2 Fe3 53.16(10)
B5 C1 C2 Fe3 122.30(11)
B6 C1 C2 Fe3 161.44(10)
C2A Fe3 C2 C1 55.85(11)
C1A Fe3 C2 C1 -175.6(12)
B7A Fe3 C2 C1 90.20(9)
B7 Fe3 C2 C1 -127.31(11)
B4A Fe3 C2 C1 179.42(8)
B8A Fe3 C2 C1 138.97(8)
B4 Fe3 C2 C1 -36.69(8)
B8 Fe3 C2 C1 -86.26(8)
C1 Fe3 C2 B11 100.15(14)
C2A Fe3 C2 B11 156.00(11)
C1A Fe3 C2 B11 -75.5(13)
B7A Fe3 C2 B11 -169.65(12)
B7 Fe3 C2 B11 -27.16(11)
B4A Fe3 C2 B11 -80.43(14)
B8A Fe3 C2 B11 -120.88(13)
B4 Fe3 C2 B11 63.46(13)
B8 Fe3 C2 B11 13.89(12)
C1 Fe3 C2 B7 127.31(11)
C2A Fe3 C2 B7 -176.85(9)
C1A Fe3 C2 B7 -48.3(13)
B7A Fe3 C2 B7 -142.50(8)
B4A Fe3 C2 B7 -53.28(10)
B8A Fe3 C2 B7 -93.73(8)
B4 Fe3 C2 B7 90.62(8)
B8 Fe3 C2 B7 41.05(8)
C1 Fe3 C2 B6 20.21(12)
C2A Fe3 C2 B6 76.06(15)
C1A Fe3 C2 B6 -155.4(12)
B7A Fe3 C2 B6 110.41(13)
B7 Fe3 C2 B6 -107.10(15)
B4A Fe3 C2 B6 -160.37(12)
B8A Fe3 C2 B6 159.18(13)
B4 Fe3 C2 B6 -16.48(13)
B8 Fe3 C2 B6 -66.05(13)
B4A C1A C2A B7A -0.44(16)
B5A C1A C2A B7A -67.00(15)
B6A C1A C2A B7A -106.48(14)
Fe3 C1A C2A B7A 52.53(10)
B4A C1A C2A B11A 68.17(15)
B5A C1A C2A B11A 1.61(17)
B6A C1A C2A B11A -37.87(13)
Fe3 C1A C2A B11A 121.14(12)
B4A C1A C2A B6A 106.04(13)
B5A C1A C2A B6A 39.49(12)
Fe3 C1A C2A B6A 159.02(11)
B4A C1A C2A Fe3 -52.97(9)
B5A C1A C2A Fe3 -119.53(11)
B6A C1A C2A Fe3 -159.02(11)
C2 Fe3 C2A C1A 177.06(8)
C1 Fe3 C2A C1A -145.22(8)
B7A Fe3 C2A C1A 127.13(12)
B7 Fe3 C2A C1A 33.4(9)
B4A Fe3 C2A C1A 37.93(8)
B8A Fe3 C2A C1A 88.01(9)
B4 Fe3 C2A C1A -97.01(9)
B8 Fe3 C2A C1A -55.66(11)
C2 Fe3 C2A B7A 49.93(12)
C1 Fe3 C2A B7A 87.65(9)
C1A Fe3 C2A B7A -127.13(12)
B7 Fe3 C2A B7A -93.7(9)
B4A Fe3 C2A B7A -89.20(9)
B8A Fe3 C2A B7A -39.12(9)
B4 Fe3 C2A B7A 135.86(9)
B8 Fe3 C2A B7A 177.21(8)
C2 Fe3 C2A B11A 75.40(15)
C1 Fe3 C2A B11A 113.11(13)
C1A Fe3 C2A B11A -101.67(15)
B7A Fe3 C2A B11A 25.46(12)
B7 Fe3 C2A B11A -68.3(9)
B4A Fe3 C2A B11A -63.74(13)
B8A Fe3 C2A B11A -13.65(13)
B4 Fe3 C2A B11A 161.32(13)
B8 Fe3 C2A B11A -157.32(12)
C2 Fe3 C2A B6A 154.15(12)
C1 Fe3 C2A B6A -168.14(13)
C1A Fe3 C2A B6A -22.91(12)
B7A Fe3 C2A B6A 104.22(15)
B7 Fe3 C2A B6A 10.5(10)
B4A Fe3 C2A B6A 15.02(13)
B8A Fe3 C2A B6A 65.10(13)
B4 Fe3 C2A B6A -119.92(13)
B8 Fe3 C2A B6A -78.57(15)
B8 O1 C3 C4 -172.03(12)
O1 C3 C4 C5 66.30(16)
C3 C4 C5 C6 -178.28(12)
C4 C5 C6 C7 71.59(17)
C8 N1 C7 C6 177.29(12)
C11 N1 C7 C6 53.94(16)
C5 C6 C7 N1 56.96(17)
C11 N1 C8 C9 -55.53(16)
C7 N1 C8 C9 178.53(12)
C10 O2 C9 C8 -60.32(19)
N1 C8 C9 O2 58.71(17)
C9 O2 C10 C11 60.3(2)
C8 N1 C11 C10 55.21(17)
C7 N1 C11 C10 179.63(13)
O2 C10 C11 N1 -58.58(19)
C2 C1 B4 B9 64.65(14)
B5 C1 B4 B9 -39.29(11)
B6 C1 B4 B9 -3.41(16)
Fe3 C1 B4 B9 116.81(10)
C2 C1 B4 B8 1.32(15)
B5 C1 B4 B8 -102.62(13)
B6 C1 B4 B8 -66.74(15)
Fe3 C1 B4 B8 53.48(9)
C2 C1 B4 B5 103.95(13)
B6 C1 B4 B5 35.88(12)
Fe3 C1 B4 B5 156.10(11)
C2 C1 B4 Fe3 -52.16(9)
B5 C1 B4 Fe3 -156.10(11)
B6 C1 B4 Fe3 -120.22(12)
C2 Fe3 B4 C1 35.78(8)
C2A Fe3 B4 C1 -99.28(8)
C1A Fe3 B4 C1 -146.03(8)
B7A Fe3 B4 C1 -59.55(11)
B7 Fe3 B4 C1 83.73(8)
B4A Fe3 B4 C1 175.09(9)
B8A Fe3 B4 C1 -22.3(8)
B8 Fe3 B4 C1 122.71(11)
C2 Fe3 B4 B9 -55.18(11)
C1 Fe3 B4 B9 -90.96(13)
C2A Fe3 B4 B9 169.76(11)
C1A Fe3 B4 B9 123.01(11)
B7A Fe3 B4 B9 -150.51(10)
B7 Fe3 B4 B9 -7.23(11)
B4A Fe3 B4 B9 84.13(14)
B8A Fe3 B4 B9 -113.2(7)
B8 Fe3 B4 B9 31.75(10)
C2 Fe3 B4 B8 -86.93(8)
C1 Fe3 B4 B8 -122.71(11)
C2A Fe3 B4 B8 138.01(8)
C1A Fe3 B4 B8 91.26(8)
B7A Fe3 B4 B8 177.74(8)
B7 Fe3 B4 B8 -38.98(8)
B4A Fe3 B4 B8 52.38(12)
B8A Fe3 B4 B8 -145.0(7)
C2 Fe3 B4 B5 12.86(11)
C1 Fe3 B4 B5 -22.92(10)
C2A Fe3 B4 B5 -122.20(11)
C1A Fe3 B4 B5 -168.95(11)
B7A Fe3 B4 B5 -82.47(13)
B7 Fe3 B4 B5 60.81(11)
B4A Fe3 B4 B5 152.17(10)
B8A Fe3 B4 B5 -45.2(8)
B8 Fe3 B4 B5 99.79(13)
C2A C1A B4A B9A -62.36(14)
B5A C1A B4A B9A 39.45(11)
B6A C1A B4A B9A 3.66(16)
Fe3 C1A B4A B9A -115.14(10)
C2A C1A B4A B5A -101.80(13)
B6A C1A B4A B5A -35.78(12)
Fe3 C1A B4A B5A -154.59(10)
C2A C1A B4A B8A -0.14(15)
B5A C1A B4A B8A 101.66(12)
B6A C1A B4A B8A 65.88(15)
Fe3 C1A B4A B8A -52.93(9)
C2A C1A B4A Fe3 52.78(9)
B5A C1A B4A Fe3 154.59(10)
B6A C1A B4A Fe3 118.80(12)
C2 Fe3 B4A C1A 179.69(8)
C1 Fe3 B4A C1A -175.1(7)
C2A Fe3 B4A C1A -36.50(8)
B7A Fe3 B4A C1A -83.57(8)
B7 Fe3 B4A C1A 143.19(8)
B8A Fe3 B4A C1A -122.16(11)
B4 Fe3 B4A C1A 55.84(11)
B8 Fe3 B4A C1A 93.04(8)
C2 Fe3 B4A B9A -86.82(13)
C1 Fe3 B4A B9A -81.6(8)
C2A Fe3 B4A B9A 57.00(11)
C1A Fe3 B4A B9A 93.50(13)
B7A Fe3 B4A B9A 9.93(11)
B7 Fe3 B4A B9A -123.31(11)
B8A Fe3 B4A B9A -28.66(10)
B4 Fe3 B4A B9A 149.34(11)
B8 Fe3 B4A B9A -173.47(11)
C2 Fe3 B4A B5A -155.60(10)
C1 Fe3 B4A B5A -150.4(7)
C2A Fe3 B4A B5A -11.78(11)
C1A Fe3 B4A B5A 24.72(10)
B7A Fe3 B4A B5A -58.85(12)
B7 Fe3 B4A B5A 167.91(11)
B8A Fe3 B4A B5A -97.44(13)
B4 Fe3 B4A B5A 80.56(14)
B8 Fe3 B4A B5A 117.75(11)
C2 Fe3 B4A B8A -58.15(10)
C1 Fe3 B4A B8A -53.0(8)
C2A Fe3 B4A B8A 85.67(8)
C1A Fe3 B4A B8A 122.16(11)
B7A Fe3 B4A B8A 38.59(8)
B7 Fe3 B4A B8A -94.65(8)
B4 Fe3 B4A B8A 178.00(9)
B8 Fe3 B4A B8A -144.80(8)
C2 C1 B5 B9 -64.13(15)
B4 C1 B5 B9 40.18(11)
B6 C1 B5 B9 -103.10(14)
Fe3 C1 B5 B9 12.04(18)
C2 C1 B5 B6 38.98(12)
B4 C1 B5 B6 143.28(13)
Fe3 C1 B5 B6 115.15(14)
C2 C1 B5 B10 -1.23(15)
B4 C1 B5 B10 103.07(13)
B6 C1 B5 B10 -40.21(12)
Fe3 C1 B5 B10 74.94(15)
C2 C1 B5 B4 -104.31(12)
B6 C1 B5 B4 -143.28(13)
Fe3 C1 B5 B4 -28.14(12)
B9 B4 B5 C1 133.90(13)
B8 B4 B5 C1 97.34(12)
Fe3 B4 B5 C1 24.27(10)
C1 B4 B5 B9 -133.90(13)
B8 B4 B5 B9 -36.56(11)
Fe3 B4 B5 B9 -109.63(12)
C1 B4 B5 B6 -32.69(12)
B9 B4 B5 B6 101.21(14)
B8 B4 B5 B6 64.65(15)
Fe3 B4 B5 B6 -8.42(16)
C1 B4 B5 B10 -96.06(13)
B9 B4 B5 B10 37.84(11)
B8 B4 B5 B10 1.28(16)
Fe3 B4 B5 B10 -71.78(14)
C2A C1A B5A B6A -39.32(12)
B4A C1A B5A B6A -142.20(13)
Fe3 C1A B5A B6A -113.76(13)
C2A C1A B5A B9A 62.99(15)
B4A C1A B5A B9A -39.90(11)
B6A C1A B5A B9A 102.31(14)
Fe3 C1A B5A B9A -11.45(16)
C2A C1A B5A B10A -0.11(16)
B4A C1A B5A B10A -103.00(13)
B6A C1A B5A B10A 39.21(12)
Fe3 C1A B5A B10A -74.55(15)
C2A C1A B5A B4A 102.89(13)
B6A C1A B5A B4A 142.20(13)
Fe3 C1A B5A B4A 28.45(11)
B9A B4A B5A C1A -134.49(12)
B8A B4A B5A C1A -97.32(12)
Fe3 B4A B5A C1A -26.16(10)
C1A B4A B5A B6A 33.92(12)
B9A B4A B5A B6A -100.57(14)
B8A B4A B5A B6A -63.40(15)
Fe3 B4A B5A B6A 7.76(16)
C1A B4A B5A B9A 134.49(12)
B8A B4A B5A B9A 37.17(11)
Fe3 B4A B5A B9A 108.33(12)
C1A B4A B5A B10A 97.60(13)
B9A B4A B5A B10A -36.89(11)
B8A B4A B5A B10A 0.28(16)
Fe3 B4A B5A B10A 71.44(14)
B4 C1 B6 C2 101.89(13)
B5 C1 B6 C2 138.35(13)
Fe3 C1 B6 C2 21.03(11)
C2 C1 B6 B10 -97.92(13)
B4 C1 B6 B10 3.97(17)
B5 C1 B6 B10 40.42(12)
Fe3 C1 B6 B10 -76.89(15)
C2 C1 B6 B11 -35.55(11)
B4 C1 B6 B11 66.35(15)
B5 C1 B6 B11 102.80(13)
Fe3 C1 B6 B11 -14.52(16)
C2 C1 B6 B5 -138.35(13)
B4 C1 B6 B5 -36.45(12)
Fe3 C1 B6 B5 -117.32(13)
B11 C2 B6 C1 -138.22(12)
B7 C2 B6 C1 -102.21(13)
Fe3 C2 B6 C1 -21.17(12)
C1 C2 B6 B10 98.17(13)
B11 C2 B6 B10 -40.04(12)
B7 C2 B6 B10 -4.04(18)
Fe3 C2 B6 B10 77.00(16)
C1 C2 B6 B11 138.22(12)
B7 C2 B6 B11 36.01(13)
Fe3 C2 B6 B11 117.05(13)
C1 C2 B6 B5 35.79(11)
B11 C2 B6 B5 -102.42(13)
B7 C2 B6 B5 -66.42(16)
Fe3 C2 B6 B5 14.62(18)
B9 B5 B6 C1 95.99(13)
B10 B5 B6 C1 133.74(12)
B4 B5 B6 C1 32.23(11)
C1 B5 B6 C2 -34.80(11)
B9 B5 B6 C2 61.19(15)
B10 B5 B6 C2 98.94(13)
B4 B5 B6 C2 -2.57(16)
C1 B5 B6 B10 -133.74(12)
B9 B5 B6 B10 -37.75(11)
B4 B5 B6 B10 -101.51(13)
C1 B5 B6 B11 -95.27(13)
B9 B5 B6 B11 0.72(16)
B10 B5 B6 B11 38.47(12)
B4 B5 B6 B11 -63.04(15)
B7A C2A B6A C1A 102.79(14)
B11A C2A B6A C1A 139.99(13)
Fe3 C2A B6A C1A 23.85(12)
C1A C2A B6A B11A -139.99(13)
B7A C2A B6A B11A -37.19(13)
Fe3 C2A B6A B11A -116.14(14)
C1A C2A B6A B10A -99.46(13)
B7A C2A B6A B10A 3.33(17)
B11A C2A B6A B10A 40.52(12)
Fe3 C2A B6A B10A -75.61(15)
C1A C2A B6A B5A -37.16(12)
B7A C2A B6A B5A 65.63(16)
B11A C2A B6A B5A 102.83(14)
Fe3 C2A B6A B5A -13.31(18)
B4A C1A B6A C2A -100.68(13)
B5A C1A B6A C2A -136.82(13)
Fe3 C1A B6A C2A -23.43(12)
C2A C1A B6A B11A 34.84(12)
B4A C1A B6A B11A -65.84(15)
B5A C1A B6A B11A -101.98(14)
Fe3 C1A B6A B11A 11.42(17)
C2A C1A B6A B10A 97.52(14)
B4A C1A B6A B10A -3.16(17)
B5A C1A B6A B10A -39.30(12)
Fe3 C1A B6A B10A 74.09(16)
C2A C1A B6A B5A 136.82(13)
B4A C1A B6A B5A 36.14(12)
Fe3 C1A B6A B5A 113.39(13)
C1A B5A B6A C2A 36.04(11)
B9A B5A B6A C2A -61.35(15)
B10A B5A B6A C2A -99.35(14)
B4A B5A B6A C2A 2.44(16)
B9A B5A B6A C1A -97.39(13)
B10A B5A B6A C1A -135.39(13)
B4A B5A B6A C1A -33.59(12)
C1A B5A B6A B11A 97.46(14)
B9A B5A B6A B11A 0.08(16)
B10A B5A B6A B11A -37.93(13)
B4A B5A B6A B11A 63.87(16)
C1A B5A B6A B10A 135.39(13)
B9A B5A B6A B10A 38.00(12)
B4A B5A B6A B10A 101.80(14)
C1 C2 B11 B6 -39.04(11)
B7 C2 B11 B6 -143.88(13)
Fe3 C2 B11 B6 -115.66(13)
C1 C2 B11 B12 63.89(14)
B7 C2 B11 B12 -40.95(11)
B6 C2 B11 B12 102.94(13)
Fe3 C2 B11 B12 -12.72(17)
C1 C2 B11 B10 0.94(15)
B7 C2 B11 B10 -103.90(12)
B6 C2 B11 B10 39.98(11)
Fe3 C2 B11 B10 -75.68(14)
C1 C2 B11 B7 104.84(12)
B6 C2 B11 B7 143.88(13)
Fe3 C2 B11 B7 28.23(11)
C1 B6 B11 C2 34.81(10)
B10 B6 B11 C2 134.21(13)
B5 B6 B11 C2 95.76(13)
C1 B6 B11 B12 -61.61(14)
C2 B6 B11 B12 -96.41(12)
B10 B6 B11 B12 37.79(12)
B5 B6 B11 B12 -0.65(16)
C1 B6 B11 B10 -99.40(13)
C2 B6 B11 B10 -134.21(13)
B5 B6 B11 B10 -38.44(12)
C1 B6 B11 B7 2.78(15)
C2 B6 B11 B7 -32.02(11)
B10 B6 B11 B7 102.18(13)
B5 B6 B11 B7 63.74(15)
C1A C2A B11A B6A 38.04(13)
B7A C2A B11A B6A 141.65(13)
Fe3 C2A B11A B6A 115.11(14)
C1A C2A B11A B7A -103.61(14)
B6A C2A B11A B7A -141.65(13)
Fe3 C2A B11A B7A -26.54(12)
C1A C2A B11A B10A -2.39(18)
B7A C2A B11A B10A 101.22(14)
B6A C2A B11A B10A -40.43(12)
Fe3 C2A B11A B10A 74.68(17)
C1A C2A B11A B12A -65.17(16)
B7A C2A B11A B12A 38.45(12)
B6A C2A B11A B12A -103.20(14)
Fe3 C2A B11A B12A 11.91(18)
C1A B6A B11A C2A -33.82(11)
B10A B6A B11A C2A -133.58(13)
B5A B6A B11A C2A -95.62(13)
C2A B6A B11A B7A 32.99(11)
C1A B6A B11A B7A -0.83(16)
B10A B6A B11A B7A -100.58(14)
B5A B6A B11A B7A -62.63(16)
C2A B6A B11A B10A 133.58(13)
C1A B6A B11A B10A 99.75(13)
B5A B6A B11A B10A 37.95(12)
C2A B6A B11A B12A 95.59(14)
C1A B6A B11A B12A 61.77(16)
B10A B6A B11A B12A -37.98(12)
B5A B6A B11A B12A -0.03(17)
C1 C2 B7 B11 -103.74(13)
B6 C2 B7 B11 -35.52(13)
Fe3 C2 B7 B11 -155.92(10)
C1 C2 B7 B12 -63.86(14)
B11 C2 B7 B12 39.88(11)
B6 C2 B7 B12 4.35(16)
Fe3 C2 B7 B12 -116.04(10)
C1 C2 B7 B8 -1.74(15)
B11 C2 B7 B8 101.99(12)
B6 C2 B7 B8 66.47(15)
Fe3 C2 B7 B8 -53.93(8)
C1 C2 B7 Fe3 52.18(9)
B11 C2 B7 Fe3 155.92(10)
B6 C2 B7 Fe3 120.39(13)
B6 B11 B7 C2 32.51(11)
B12 B11 B7 C2 133.28(12)
B10 B11 B7 C2 96.30(14)
C2 B11 B7 B12 -133.28(12)
B6 B11 B7 B12 -100.78(14)
B10 B11 B7 B12 -36.98(12)
C2 B11 B7 B8 -96.90(12)
B6 B11 B7 B8 -64.40(15)
B12 B11 B7 B8 36.38(11)
B10 B11 B7 B8 -0.60(16)
C2 B11 B7 Fe3 -24.44(10)
B6 B11 B7 Fe3 8.07(16)
B12 B11 B7 Fe3 108.85(12)
B10 B11 B7 Fe3 71.86(14)
C1 Fe3 B7 C2 -35.51(8)
C2A Fe3 B7 C2 145.9(9)
C1A Fe3 B7 C2 177.34(8)
B7A Fe3 B7 C2 55.84(11)
B4A Fe3 B7 C2 141.36(8)
B8A Fe3 B7 C2 91.67(8)
B4 Fe3 B7 C2 -83.40(8)
B8 Fe3 B7 C2 -121.78(10)
C2 Fe3 B7 B11 22.97(9)
C1 Fe3 B7 B11 -12.54(11)
C2A Fe3 B7 B11 168.8(8)
C1A Fe3 B7 B11 -159.69(10)
B7A Fe3 B7 B11 78.81(13)
B4A Fe3 B7 B11 164.33(11)
B8A Fe3 B7 B11 114.64(11)
B4 Fe3 B7 B11 -60.43(11)
B8 Fe3 B7 B11 -98.80(13)
C2 Fe3 B7 B12 91.02(12)
C1 Fe3 B7 B12 55.51(11)
C2A Fe3 B7 B12 -123.1(9)
C1A Fe3 B7 B12 -91.64(12)
B7A Fe3 B7 B12 146.86(10)
B4A Fe3 B7 B12 -127.62(11)
B8A Fe3 B7 B12 -177.31(11)
B4 Fe3 B7 B12 7.62(11)
B8 Fe3 B7 B12 -30.75(10)
C2 Fe3 B7 B8 121.78(10)
C1 Fe3 B7 B8 86.27(8)
C2A Fe3 B7 B8 -92.4(9)
C1A Fe3 B7 B8 -60.88(10)
B7A Fe3 B7 B8 177.62(8)
B4A Fe3 B7 B8 -96.87(8)
B8A Fe3 B7 B8 -146.56(8)
B4 Fe3 B7 B8 38.37(8)
C1A C2A B7A B8A 0.85(16)
B11A C2A B7A B8A -104.17(13)
B6A C2A B7A B8A -67.39(15)
Fe3 C2A B7A B8A 52.89(9)
C1A C2A B7A B12A 65.50(15)
B11A C2A B7A B12A -39.51(12)
B6A C2A B7A B12A -2.74(17)
Fe3 C2A B7A B12A 117.55(11)
C1A C2A B7A B11A 105.02(13)
B6A C2A B7A B11A 36.78(13)
Fe3 C2A B7A B11A 157.06(10)
C1A C2A B7A Fe3 -52.04(10)
B11A C2A B7A Fe3 -157.06(10)
B6A C2A B7A Fe3 -120.29(12)
B6A B11A B7A C2A -33.74(12)
B10A B11A B7A C2A -96.74(14)
B12A B11A B7A C2A -135.50(13)
C2A B11A B7A B8A 98.32(13)
B6A B11A B7A B8A 64.58(16)
B10A B11A B7A B8A 1.58(17)
B12A B11A B7A B8A -37.18(12)
C2A B11A B7A B12A 135.50(13)
B6A B11A B7A B12A 101.76(14)
B10A B11A B7A B12A 38.76(12)
C2A B11A B7A Fe3 24.42(11)
B6A B11A B7A Fe3 -9.32(17)
B10A B11A B7A Fe3 -72.32(16)
B12A B11A B7A Fe3 -111.08(13)
C2 Fe3 B7A C2A -147.09(8)
C1 Fe3 B7A C2A -100.40(9)
C1A Fe3 B7A C2A 35.64(8)
B7 Fe3 B7A C2A 174.58(8)
B4A Fe3 B7A C2A 84.30(9)
B8A Fe3 B7A C2A 123.60(11)
B4 Fe3 B7A C2A -60.52(11)
B8 Fe3 B7A C2A -34.0(10)
C2 Fe3 B7A B8A 89.31(8)
C1 Fe3 B7A B8A 136.00(8)
C2A Fe3 B7A B8A -123.60(11)
C1A Fe3 B7A B8A -87.95(8)
B7 Fe3 B7A B8A 50.98(12)
B4A Fe3 B7A B8A -39.30(8)
B4 Fe3 B7A B8A 175.88(8)
B8 Fe3 B7A B8A -157.6(9)
C2 Fe3 B7A B12A 117.73(13)
C1 Fe3 B7A B12A 164.42(13)
C2A Fe3 B7A B12A -95.18(15)
C1A Fe3 B7A B12A -59.54(13)
B7 Fe3 B7A B12A 79.40(15)
B4A Fe3 B7A B12A -10.88(13)
B8A Fe3 B7A B12A 28.42(12)
B4 Fe3 B7A B12A -155.70(12)
B8 Fe3 B7A B12A -129.2(9)
C2 Fe3 B7A B11A -170.21(12)
C1 Fe3 B7A B11A -123.51(12)
C2A Fe3 B7A B11A -23.11(11)
C1A Fe3 B7A B11A 12.53(12)
B7 Fe3 B7A B11A 151.47(11)
B4A Fe3 B7A B11A 61.18(12)
B8A Fe3 B7A B11A 100.48(14)
B4 Fe3 B7A B11A -83.64(14)
B8 Fe3 B7A B11A -57.1(10)
C3 O1 B8 B4 -169.67(12)
C3 O1 B8 B12 -32.20(18)
C3 O1 B8 B9 -100.69(15)
C3 O1 B8 B7 41.0(2)
C3 O1 B8 Fe3 116.15(12)
C1 B4 B8 O1 -157.43(13)
B9 B4 B8 O1 105.76(15)
B5 B4 B8 O1 141.33(13)
Fe3 B4 B8 O1 -105.71(13)
C1 B4 B8 B12 59.36(14)
B9 B4 B8 B12 -37.45(10)
B5 B4 B8 B12 -1.87(15)
Fe3 B4 B8 B12 111.09(10)
C1 B4 B8 B9 96.81(12)
B5 B4 B8 B9 35.58(11)
Fe3 B4 B8 B9 148.54(10)
C1 B4 B8 B7 -2.28(14)
B9 B4 B8 B7 -99.09(12)
B5 B4 B8 B7 -63.51(14)
Fe3 B4 B8 B7 49.45(9)
C1 B4 B8 Fe3 -51.73(9)
B9 B4 B8 Fe3 -148.54(10)
B5 B4 B8 Fe3 -112.96(11)
C2 B7 B8 O1 155.56(14)
B11 B7 B8 O1 -143.78(14)
B12 B7 B8 O1 -107.83(16)
Fe3 B7 B8 O1 103.26(14)
C2 B7 B8 B4 2.43(14)
B11 B7 B8 B4 63.09(14)
B12 B7 B8 B4 99.04(12)
Fe3 B7 B8 B4 -49.87(9)
C2 B7 B8 B12 -96.61(12)
B11 B7 B8 B12 -35.95(11)
Fe3 B7 B8 B12 -148.91(10)
C2 B7 B8 B9 -59.16(13)
B11 B7 B8 B9 1.50(15)
B12 B7 B8 B9 37.45(11)
Fe3 B7 B8 B9 -111.46(10)
C2 B7 B8 Fe3 52.30(8)
B11 B7 B8 Fe3 112.96(11)
B12 B7 B8 Fe3 148.91(10)
C2 Fe3 B8 O1 -160.27(11)
C1 Fe3 B8 O1 152.96(12)
C2A Fe3 B8 O1 53.97(14)
C1A Fe3 B8 O1 17.00(12)
B7A Fe3 B8 O1 86.1(9)
B7 Fe3 B8 O1 -120.88(14)
B4A Fe3 B8 O1 -31.75(12)
B8A Fe3 B8 O1 -70.07(14)
B4 Fe3 B8 O1 114.06(13)
C2 Fe3 B8 B4 85.67(8)
C1 Fe3 B8 B4 38.90(8)
C2A Fe3 B8 B4 -60.09(10)
C1A Fe3 B8 B4 -97.07(8)
B7A Fe3 B8 B4 -28.0(10)
B7 Fe3 B8 B4 125.05(11)
B4A Fe3 B8 B4 -145.81(8)
B8A Fe3 B8 B4 175.86(9)
C2 Fe3 B8 B12 -10.00(10)
C1 Fe3 B8 B12 -56.77(11)
C2A Fe3 B8 B12 -155.76(10)
C1A Fe3 B8 B12 167.27(10)
B7A Fe3 B8 B12 -123.6(9)
B7 Fe3 B8 B12 29.39(10)
B4A Fe3 B8 B12 118.52(11)
B8A Fe3 B8 B12 80.20(13)
B4 Fe3 B8 B12 -95.66(12)
C2 Fe3 B8 B9 55.83(10)
C1 Fe3 B8 B9 9.06(10)
C2A Fe3 B8 B9 -89.93(12)
C1A Fe3 B8 B9 -126.90(10)
B7A Fe3 B8 B9 -57.8(10)
B7 Fe3 B8 B9 95.22(12)
B4A Fe3 B8 B9 -175.65(10)
B8A Fe3 B8 B9 146.03(10)
B4 Fe3 B8 B9 -29.84(10)
C2 Fe3 B8 B7 -39.39(8)
C1 Fe3 B8 B7 -86.16(8)
C2A Fe3 B8 B7 174.85(8)
C1A Fe3 B8 B7 137.88(8)
B7A Fe3 B8 B7 -153.0(9)
B4A Fe3 B8 B7 89.13(8)
B8A Fe3 B8 B7 50.81(11)
B4 Fe3 B8 B7 -125.05(11)
C2A B7A B8A B9A 61.81(14)
B12A B7A B8A B9A -38.27(11)
B11A B7A B8A B9A -1.58(16)
Fe3 B7A B8A B9A 114.24(10)
C2A B7A B8A B4A -0.90(15)
B12A B7A B8A B4A -100.98(13)
B11A B7A B8A B4A -64.28(15)
Fe3 B7A B8A B4A 51.53(9)
C2A B7A B8A B12A 100.08(13)
B11A B7A B8A B12A 36.70(12)
Fe3 B7A B8A B12A 152.51(11)
C2A B7A B8A Fe3 -52.43(9)
B12A B7A B8A Fe3 -152.51(11)
B11A B7A B8A Fe3 -115.82(12)
C1A B4A B8A B7A 0.63(15)
B9A B4A B8A B7A 99.20(13)
B5A B4A B8A B7A 62.23(14)
Fe3 B4A B8A B7A -51.70(9)
C1A B4A B8A B9A -98.57(12)
B5A B4A B8A B9A -36.97(11)
Fe3 B4A B8A B9A -150.91(10)
C1A B4A B8A B12A -61.77(14)
B9A B4A B8A B12A 36.79(11)
B5A B4A B8A B12A -0.18(15)
Fe3 B4A B8A B12A -114.11(11)
C1A B4A B8A Fe3 52.34(9)
B9A B4A B8A Fe3 150.91(10)
B5A B4A B8A Fe3 113.93(11)
C2 Fe3 B8A B7A -97.42(8)
C1 Fe3 B8A B7A -60.61(11)
C2A Fe3 B8A B7A 37.83(8)
C1A Fe3 B8A B7A 84.53(8)
B7 Fe3 B8A B7A -145.40(9)
B4A Fe3 B8A B7A 124.10(11)
B4 Fe3 B8A B7A -39.9(8)
B8 Fe3 B8A B7A 177.94(9)
C2 Fe3 B8A B9A 167.02(11)
C1 Fe3 B8A B9A -156.16(10)
C2A Fe3 B8A B9A -57.72(11)
C1A Fe3 B8A B9A -11.03(11)
B7A Fe3 B8A B9A -95.55(13)
B7 Fe3 B8A B9A 119.05(11)
B4A Fe3 B8A B9A 28.54(10)
B4 Fe3 B8A B9A -135.5(7)
B8 Fe3 B8A B9A 82.39(13)
C2 Fe3 B8A B4A 138.48(8)
C1 Fe3 B8A B4A 175.30(8)
C2A Fe3 B8A B4A -86.26(8)
C1A Fe3 B8A B4A -39.57(8)
B7A Fe3 B8A B4A -124.10(11)
B7 Fe3 B8A B4A 90.51(8)
B4 Fe3 B8A B4A -164.0(7)
B8 Fe3 B8A B4A 53.85(11)
C2 Fe3 B8A B12A -124.36(11)
C1 Fe3 B8A B12A -87.54(13)
C2A Fe3 B8A B12A 10.90(11)
C1A Fe3 B8A B12A 57.59(11)
B7A Fe3 B8A B12A -26.93(11)
B7 Fe3 B8A B12A -172.33(11)
B4A Fe3 B8A B12A 97.16(13)
B4 Fe3 B8A B12A -66.8(8)
B8 Fe3 B8A B12A 151.01(10)
C1 B5 B9 B12 61.25(15)
B6 B5 B9 B12 -0.51(16)
B10 B5 B9 B12 -37.87(11)
B4 B5 B9 B12 100.33(12)
C1 B5 B9 B10 99.12(13)
B6 B5 B9 B10 37.36(11)
B4 B5 B9 B10 138.20(12)
C1 B5 B9 B4 -39.07(11)
B6 B5 B9 B4 -100.84(13)
B10 B5 B9 B4 -138.20(12)
C1 B5 B9 B8 -2.87(16)
B6 B5 B9 B8 -64.63(15)
B10 B5 B9 B8 -102.00(13)
B4 B5 B9 B8 36.20(11)
C1 B4 B9 B5 39.04(11)
B8 B4 B9 B5 139.90(12)
Fe3 B4 B9 B5 106.37(12)
C1 B4 B9 B12 -62.20(13)
B8 B4 B9 B12 38.65(11)
B5 B4 B9 B12 -101.25(13)
Fe3 B4 B9 B12 5.12(15)
C1 B4 B9 B10 1.42(15)
B8 B4 B9 B10 102.27(13)
B5 B4 B9 B10 -37.63(12)
Fe3 B4 B9 B10 68.74(14)
C1 B4 B9 B8 -100.86(11)
B5 B4 B9 B8 -139.90(12)
Fe3 B4 B9 B8 -33.53(10)
O1 B8 B9 B5 -148.43(13)
B4 B8 B9 B5 -36.73(12)
B12 B8 B9 B5 99.97(13)
B7 B8 B9 B5 62.31(14)
Fe3 B8 B9 B5 -5.28(15)
O1 B8 B9 B12 111.59(14)
B4 B8 B9 B12 -136.70(12)
B7 B8 B9 B12 -37.67(11)
Fe3 B8 B9 B12 -105.25(11)
O1 B8 B9 B10 147.38(13)
B4 B8 B9 B10 -100.92(13)
B12 B8 B9 B10 35.78(12)
B7 B8 B9 B10 -1.88(15)
Fe3 B8 B9 B10 -69.47(14)
O1 B8 B9 B4 -111.70(14)
B12 B8 B9 B4 136.70(12)
B7 B8 B9 B4 99.04(12)
Fe3 B8 B9 B4 31.45(10)
C1A B5A B9A B12A -62.52(14)
B6A B5A B9A B12A -0.09(16)
B10A B5A B9A B12A 37.62(12)
B4A B5A B9A B12A -101.73(13)
C1A B5A B9A B8A 1.70(15)
B6A B5A B9A B8A 64.13(15)
B10A B5A B9A B8A 101.85(13)
B4A B5A B9A B8A -37.51(11)
C1A B5A B9A B4A 39.21(11)
B6A B5A B9A B4A 101.64(13)
B10A B5A B9A B4A 139.35(12)
C1A B5A B9A B10A -100.14(13)
B6A B5A B9A B10A -37.71(12)
B4A B5A B9A B10A -139.35(12)
B7A B8A B9A B5A -62.58(14)
B4A B8A B9A B5A 37.59(11)
B12A B8A B9A B5A -100.85(13)
Fe3 B8A B9A B5A 7.56(15)
B7A B8A B9A B12A 38.27(11)
B4A B8A B9A B12A 138.44(13)
Fe3 B8A B9A B12A 108.42(12)
B7A B8A B9A B4A -100.17(12)
B12A B8A B9A B4A -138.44(13)
Fe3 B8A B9A B4A -30.03(10)
B7A B8A B9A B10A 0.98(15)
B4A B8A B9A B10A 101.15(13)
B12A B8A B9A B10A -37.30(12)
Fe3 B8A B9A B10A 71.12(14)
C1A B4A B9A B5A -39.18(11)
B8A B4A B9A B5A -138.25(12)
Fe3 B4A B9A B5A -107.94(12)
C1A B4A B9A B12A 61.44(14)
B5A B4A B9A B12A 100.62(13)
B8A B4A B9A B12A -37.63(12)
Fe3 B4A B9A B12A -7.33(16)
C1A B4A B9A B8A 99.07(12)
B5A B4A B9A B8A 138.25(12)
Fe3 B4A B9A B8A 30.31(10)
C1A B4A B9A B10A -2.69(15)
B5A B4A B9A B10A 36.49(12)
B8A B4A B9A B10A -101.76(13)
Fe3 B4A B9A B10A -71.45(14)
C1 B6 B10 B5 -39.61(11)
C2 B6 B10 B5 -98.08(13)
B11 B6 B10 B5 -137.01(12)
C1 B6 B10 B11 97.39(12)
C2 B6 B10 B11 38.92(11)
B5 B6 B10 B11 137.01(12)
C1 B6 B10 B9 -2.72(16)
C2 B6 B10 B9 -61.19(16)
B11 B6 B10 B9 -100.12(13)
B5 B6 B10 B9 36.89(11)
C1 B6 B10 B12 60.30(15)
C2 B6 B10 B12 1.83(17)
B11 B6 B10 B12 -37.10(12)
B5 B6 B10 B12 99.91(13)
C1 B5 B10 B6 39.90(11)
B9 B5 B10 B6 138.20(12)
B4 B5 B10 B6 100.57(13)
C1 B5 B10 B11 1.75(15)
B9 B5 B10 B11 100.06(13)
B6 B5 B10 B11 -38.14(11)
B4 B5 B10 B11 62.42(15)
C1 B5 B10 B9 -98.31(12)
B6 B5 B10 B9 -138.20(12)
B4 B5 B10 B9 -37.64(11)
C1 B5 B10 B12 -60.80(14)
B9 B5 B10 B12 37.51(11)
B6 B5 B10 B12 -100.69(13)
B4 B5 B10 B12 -0.13(16)
C2 B11 B10 B6 -39.85(11)
B12 B11 B10 B6 -138.10(13)
B7 B11 B10 B6 -101.10(14)
C2 B11 B10 B5 -1.66(15)
B6 B11 B10 B5 38.19(12)
B12 B11 B10 B5 -99.91(13)
B7 B11 B10 B5 -62.91(15)
C2 B11 B10 B9 60.68(15)
B6 B11 B10 B9 100.53(14)
B12 B11 B10 B9 -37.57(12)
B7 B11 B10 B9 -0.57(17)
C2 B11 B10 B12 98.25(12)
B6 B11 B10 B12 138.10(13)
B7 B11 B10 B12 37.00(12)
B5 B9 B10 B6 -37.21(12)
B12 B9 B10 B6 100.44(13)
B4 B9 B10 B6 0.84(16)
B8 B9 B10 B6 64.56(15)
B12 B9 B10 B5 137.66(12)
B4 B9 B10 B5 38.05(11)
B8 B9 B10 B5 101.77(13)
B5 B9 B10 B11 -100.23(14)
B12 B9 B10 B11 37.42(12)
B4 B9 B10 B11 -62.18(15)
B8 B9 B10 B11 1.54(16)
B5 B9 B10 B12 -137.66(12)
B4 B9 B10 B12 -99.61(12)
B8 B9 B10 B12 -35.88(11)
C2A B6A B10A B11A -39.95(12)
C1A B6A B10A B11A -98.84(14)
B5A B6A B10A B11A -137.59(13)
C2A B6A B10A B5A 97.63(13)
C1A B6A B10A B5A 38.75(12)
B11A B6A B10A B5A 137.59(13)
C2A B6A B10A B9A 60.16(15)
C1A B6A B10A B9A 1.27(17)
B11A B6A B10A B9A 100.12(14)
B5A B6A B10A B9A -37.47(12)
C2A B6A B10A B12A -2.51(16)
C1A B6A B10A B12A -61.40(16)
B11A B6A B10A B12A 37.45(12)
B5A B6A B10A B12A -100.14(13)
C2A B11A B10A B6A 39.98(12)
B7A B11A B10A B6A 99.67(14)
B12A B11A B10A B6A 137.89(13)
C2A B11A B10A B5A 2.21(17)
B6A B11A B10A B5A -37.76(13)
B7A B11A B10A B5A 61.91(16)
B12A B11A B10A B5A 100.12(13)
C2A B11A B10A B9A -60.62(16)
B6A B11A B10A B9A -100.59(14)
B7A B11A B10A B9A -0.92(17)
B12A B11A B10A B9A 37.30(12)
C2A B11A B10A B12A -97.91(14)
B6A B11A B10A B12A -137.89(13)
B7A B11A B10A B12A -38.22(12)
C1A B5A B10A B6A -39.09(12)
B9A B5A B10A B6A -137.75(13)
B4A B5A B10A B6A -100.99(13)
C1A B5A B10A B11A -1.34(17)
B6A B5A B10A B11A 37.74(13)
B9A B5A B10A B11A -100.00(14)
B4A B5A B10A B11A -63.25(16)
C1A B5A B10A B9A 98.66(13)
B6A B5A B10A B9A 137.75(13)
B4A B5A B10A B9A 36.76(11)
C1A B5A B10A B12A 61.64(15)
B6A B5A B10A B12A 100.73(14)
B9A B5A B10A B12A -37.02(12)
B4A B5A B10A B12A -0.26(16)
B5A B9A B10A B6A 37.60(12)
B12A B9A B10A B6A -100.52(14)
B8A B9A B10A B6A -63.10(16)
B4A B9A B10A B6A 0.89(17)
B5A B9A B10A B11A 100.67(14)
B12A B9A B10A B11A -37.45(12)
B8A B9A B10A B11A -0.03(17)
B4A B9A B10A B11A 63.96(16)
B12A B9A B10A B5A -138.12(13)
B8A B9A B10A B5A -100.70(13)
B4A B9A B10A B5A -36.71(11)
B5A B9A B10A B12A 138.12(13)
B8A B9A B10A B12A 37.42(11)
B4A B9A B10A B12A 101.41(13)
C2A B7A B12A B9A -62.14(15)
B8A B7A B12A B9A 38.59(12)
B11A B7A B12A B9A -101.34(14)
Fe3 B7A B12A B9A 8.90(18)
C2A B7A B12A B11A 39.20(12)
B8A B7A B12A B11A 139.93(13)
Fe3 B7A B12A B11A 110.24(14)
C2A B7A B12A B10A 0.96(16)
B8A B7A B12A B10A 101.69(13)
B11A B7A B12A B10A -38.24(12)
Fe3 B7A B12A B10A 71.99(15)
C2A B7A B12A B8A -100.73(13)
B11A B7A B12A B8A -139.93(13)
Fe3 B7A B12A B8A -29.69(11)
B5A B9A B12A B7A 63.24(15)
B8A B9A B12A B7A -38.16(11)
B4A B9A B12A B7A -0.74(17)
B10A B9A B12A B7A 100.63(14)
B5A B9A B12A B11A 0.07(16)
B8A B9A B12A B11A -101.33(13)
B4A B9A B12A B11A -63.91(15)
B10A B9A B12A B11A 37.46(12)
B5A B9A B12A B10A -37.39(11)
B8A B9A B12A B10A -138.79(12)
B4A B9A B12A B10A -101.37(13)
B5A B9A B12A B8A 101.41(12)
B4A B9A B12A B8A 37.43(11)
B10A B9A B12A B8A 138.79(12)
C2A B11A B12A B7A -37.39(11)
B6A B11A B12A B7A -98.96(13)
B10A B11A B12A B7A -136.66(13)
C2A B11A B12A B9A 61.55(16)
B6A B11A B12A B9A -0.03(17)
B7A B11A B12A B9A 98.93(13)
B10A B11A B12A B9A -37.73(12)
C2A B11A B12A B10A 99.27(14)
B6A B11A B12A B10A 37.70(12)
B7A B11A B12A B10A 136.66(13)
C2A B11A B12A B8A -1.83(17)
B6A B11A B12A B8A -63.41(16)
B7A B11A B12A B8A 35.55(12)
B10A B11A B12A B8A -101.11(13)
B6A B10A B12A B7A 1.01(16)
B11A B10A B12A B7A 38.51(12)
B5A B10A B12A B7A -62.15(15)
B9A B10A B12A B7A -99.26(13)
B6A B10A B12A B9A 100.27(13)
B11A B10A B12A B9A 137.77(13)
B5A B10A B12A B9A 37.11(12)
B6A B10A B12A B11A -37.49(12)
B5A B10A B12A B11A -100.66(14)
B9A B10A B12A B11A -137.77(13)
B6A B10A B12A B8A 63.31(15)
B11A B10A B12A B8A 100.80(13)
B5A B10A B12A B8A 0.15(16)
B9A B10A B12A B8A -36.96(11)
B9A B8A B12A B7A 136.22(13)
B4A B8A B12A B7A 99.19(12)
Fe3 B8A B12A B7A 28.56(11)
B7A B8A B12A B9A -136.22(13)
B4A B8A B12A B9A -37.03(11)
Fe3 B8A B12A B9A -107.65(12)
B7A B8A B12A B11A -36.02(12)
B9A B8A B12A B11A 100.20(14)
B4A B8A B12A B11A 63.17(15)
Fe3 B8A B12A B11A -7.45(17)
B7A B8A B12A B10A -99.17(14)
B9A B8A B12A B10A 37.05(11)
B4A B8A B12A B10A 0.02(16)
Fe3 B8A B12A B10A -70.60(14)
C2 B11 B12 B9 -61.89(14)
B6 B11 B12 B9 0.34(15)
B10 B11 B12 B9 37.78(11)
B7 B11 B12 B9 -101.65(12)
C2 B11 B12 B10 -99.68(13)
B6 B11 B12 B10 -37.45(12)
B7 B11 B12 B10 -139.44(13)
C2 B11 B12 B7 39.76(11)
B6 B11 B12 B7 101.99(13)
B10 B11 B12 B7 139.44(13)
C2 B11 B12 B8 2.72(15)
B6 B11 B12 B8 64.95(15)
B10 B11 B12 B8 102.40(13)
B7 B11 B12 B8 -37.04(11)
B5 B9 B12 B11 0.11(15)
B10 B9 B12 B11 -37.73(11)
B4 B9 B12 B11 64.49(14)
B8 B9 B12 B11 102.86(12)
B5 B9 B12 B10 37.84(12)
B4 B9 B12 B10 102.22(13)
B8 B9 B12 B10 140.59(12)
B5 B9 B12 B7 -63.65(14)
B10 B9 B12 B7 -101.48(13)
B4 B9 B12 B7 0.73(15)
B8 B9 B12 B7 39.11(11)
B5 B9 B12 B8 -102.76(12)
B10 B9 B12 B8 -140.59(12)
B4 B9 B12 B8 -38.37(11)
B6 B10 B12 B11 37.27(12)
B5 B10 B12 B11 100.37(13)
B9 B10 B12 B11 137.63(13)
B6 B10 B12 B9 -100.36(14)
B5 B10 B12 B9 -37.26(11)
B11 B10 B12 B9 -137.63(13)
B6 B10 B12 B7 0.64(16)
B5 B10 B12 B7 63.75(15)
B11 B10 B12 B7 -36.62(12)
B9 B10 B12 B7 101.01(12)
B6 B10 B12 B8 -64.17(15)
B5 B10 B12 B8 -1.07(16)
B11 B10 B12 B8 -101.44(13)
B9 B10 B12 B8 36.19(11)
C2 B7 B12 B11 -39.32(11)
B8 B7 B12 B11 -139.38(13)
Fe3 B7 B12 B11 -106.59(12)
C2 B7 B12 B9 60.88(13)
B11 B7 B12 B9 100.20(13)
B8 B7 B12 B9 -39.19(11)
Fe3 B7 B12 B9 -6.40(15)
C2 B7 B12 B10 -2.85(15)
B11 B7 B12 B10 36.46(12)
B8 B7 B12 B10 -102.92(13)
Fe3 B7 B12 B10 -70.13(14)
C2 B7 B12 B8 100.06(12)
B11 B7 B12 B8 139.38(13)
Fe3 B7 B12 B8 32.79(10)
O1 B8 B12 B11 154.57(13)
B4 B8 B12 B11 -62.24(14)
B9 B8 B12 B11 -99.88(13)
B7 B8 B12 B11 36.84(11)
Fe3 B8 B12 B11 6.10(15)
O1 B8 B12 B9 -105.55(15)
B4 B8 B12 B9 37.64(11)
B7 B8 B12 B9 136.72(12)
Fe3 B8 B12 B9 105.98(11)
O1 B8 B12 B10 -141.37(13)
B4 B8 B12 B10 1.82(15)
B9 B8 B12 B10 -35.82(11)
B7 B8 B12 B10 100.90(13)
Fe3 B8 B12 B10 70.16(13)
O1 B8 B12 B7 117.73(15)
B4 B8 B12 B7 -99.08(12)
B9 B8 B12 B7 -136.72(12)
Fe3 B8 B12 B7 -30.74(10)

loop_
_platon_squeeze_void_nr
_platon_squeeze_void_average_x
_platon_squeeze_void_average_y
_platon_squeeze_void_average_z
_platon_squeeze_void_volume
_platon_squeeze_void_count_electrons
_platon_squeeze_void_content
1 0.320 0.250 0.024 311 79 ' '
2 0.680 0.750 -0.032 310 79 ' '
